data_7014585
loop_
_publ_author_name
'Delgado, Salom\'e'
'Gallego, Almudena'
'Castillo, Oscar'
'Zamora, F\'elix'

_publ_section_title
;
 Unexpected multiple bond cleavage and rearrangement of organosulfide
 ligands in the presence of Cu(II) assisted by solvothermal and
 solvothermal-microwave conditions.
;
_journal_issue 4
_journal_name_full 'Dalton transactions (Cambridge, England : 2003)'
_journal_page_first 847
_journal_page_last 852
_journal_paper_doi 10.1039/c0dt00973c
_journal_volume 40
_journal_year 2011
_chemical_compound_source 'synthesis as described'
_chemical_formula_moiety 'C16 H12 Cl4 Cu2 N8 O2 S2'
_chemical_formula_structural 'C16 H12 Cl4 Cu2 N8 O2 S2'
_chemical_formula_sum 'C16 H12 Cl4 Cu2 N8 O2 S2'
_chemical_formula_weight 681.34
_chemical_name_common
;
(bis(mu-chlorido)-bis(chlorido)-bis(2-(pyrimidin-2-ylamino) -
1,3-thiazole-4-carbaldehyde-k2N:N')dicopper(ii))
;
_chemical_name_systematic
;
[bis(mu-chlorido)-bis(chlorido)-bis(2-(pyrimidin-2-ylamino)
-1,3-thiazole-4-carbaldehyde-k2N:N')dicopper(II)]
;
_space_group_IT_number 14
_symmetry_cell_setting monoclinic
_symmetry_Int_Tables_number 14
_symmetry_space_group_name_Hall '-P 2ybc'
_symmetry_space_group_name_H-M 'P 1 21/c 1'
_atom_sites_solution_hydrogens geom
_atom_sites_solution_primary direct
_atom_sites_solution_secondary difmap
_audit_creation_method SHELXL97
_cell_angle_alpha 90.00
_cell_angle_beta 112.968(3)
_cell_angle_gamma 90.00
_cell_formula_units_Z 2
_cell_length_a 9.8830(5)
_cell_length_b 9.6562(5)
_cell_length_c 12.5052(7)
_cell_measurement_reflns_used 9975
_cell_measurement_temperature 100(2)
_cell_measurement_theta_max 28.72
_cell_measurement_theta_min 2.75
_cell_volume 1098.79(10)
_computing_cell_refinement 'Bruker SMART'
_computing_data_collection 'Bruker SMART'
_computing_data_reduction 'Bruker SAINT'
_computing_molecular_graphics 'Bruker SHELXTL'
_computing_publication_material 'Bruker SHELXTL'
_computing_structure_refinement 'SHELXL-97 (Sheldrick, 1997)'
_computing_structure_solution 'SHELXS-97 (Sheldrick, 1990)'
_diffrn_ambient_temperature 100(2)
_diffrn_measured_fraction_theta_full 0.997
_diffrn_measured_fraction_theta_max 0.997
_diffrn_measurement_device_type 'CCD area detector'
_diffrn_measurement_method 'phi and omega scans'
_diffrn_radiation_monochromator graphite
_diffrn_radiation_source 'fine-focus sealed tube'
_diffrn_radiation_type MoK\a
_diffrn_radiation_wavelength 0.71073
_diffrn_reflns_av_R_equivalents 0.0375
_diffrn_reflns_av_sigmaI/netI 0.0225
_diffrn_reflns_limit_h_max 13
_diffrn_reflns_limit_h_min -13
_diffrn_reflns_limit_k_max 13
_diffrn_reflns_limit_k_min -13
_diffrn_reflns_limit_l_max 16
_diffrn_reflns_limit_l_min -16
_diffrn_reflns_number 26132
_diffrn_reflns_theta_full 28.74
_diffrn_reflns_theta_max 28.74
_diffrn_reflns_theta_min 2.75
_exptl_absorpt_coefficient_mu 2.648
_exptl_absorpt_correction_T_max 0.8790
_exptl_absorpt_correction_T_min 0.6921
_exptl_absorpt_correction_type multi-scan
_exptl_absorpt_process_details
;
Bruker (2008). SADABS, APEX2 and SAINT.
Bruker AXS Inc., Madison, Wisconsin, USA.
;
_exptl_crystal_colour blue
_exptl_crystal_density_diffrn 2.059
_exptl_crystal_density_method 'not measured'
_exptl_crystal_description prismatic
_exptl_crystal_F_000 676
_exptl_crystal_size_max 0.15
_exptl_crystal_size_mid 0.10
_exptl_crystal_size_min 0.05
_refine_diff_density_max 0.577
_refine_diff_density_min -0.432
_refine_diff_density_rms 0.090
_refine_ls_extinction_method none
_refine_ls_goodness_of_fit_ref 1.071
_refine_ls_hydrogen_treatment constr
_refine_ls_matrix_type full
_refine_ls_number_parameters 154
_refine_ls_number_reflns 2845
_refine_ls_number_restraints 0
_refine_ls_restrained_S_all 1.071
_refine_ls_R_factor_all 0.0349
_refine_ls_R_factor_gt 0.0248
_refine_ls_shift/su_max 0.000
_refine_ls_shift/su_mean 0.000
_refine_ls_structure_factor_coef Fsqd
_refine_ls_weighting_details 'calc w=1/[\s^2^(Fo^2^)+(0.0250P)^2^+1.7595P] where P=(Fo^2^+2Fc^2^)/3'
_refine_ls_weighting_scheme calc
_refine_ls_wR_factor_gt 0.0600
_refine_ls_wR_factor_ref 0.0651
_reflns_number_gt 2406
_reflns_number_total 2845
_reflns_threshold_expression >2sigma(I)
_cod_data_source_file C0DT00973C.TXT
_cod_data_source_block compound-1
_cod_original_sg_symbol_H-M P2(1)/c
_cod_database_code 7014585

loop_
_symmetry_equiv_pos_as_xyz
'x, y, z'
'-x, y+1/2, -z+1/2'
'-x, -y, -z'
'x, -y-1/2, z-1/2'

loop_
_atom_site_label
_atom_site_type_symbol
_atom_site_fract_x
_atom_site_fract_y
_atom_site_fract_z
_atom_site_U_iso_or_equiv
_atom_site_adp_type
_atom_site_occupancy
_atom_site_symmetry_multiplicity
_atom_site_calc_flag
_atom_site_refinement_flags
_atom_site_disorder_assembly
_atom_site_disorder_group
Cu1 Cu 0.49668(3) 0.17789(3) -0.00641(2) 0.01100(8) Uani 1 1 d . . .
C1 C 0.1984(2) 0.1364(2) -0.0031(2) 0.0153(4) Uani 1 1 d . . .
H1 H 0.2149 0.0427 -0.0177 0.018 Uiso 1 1 calc R . .
C2 C 0.0606(3) 0.1753(2) -0.0125(2) 0.0170(4) Uani 1 1 d . . .
H2 H -0.0178 0.1106 -0.0325 0.020 Uiso 1 1 calc R . .
C3 C 0.0410(3) 0.3132(2) 0.0085(2) 0.0174(5) Uani 1 1 d . . .
H3 H -0.0549 0.3444 -0.0030 0.021 Uiso 1 1 calc R . .
C4 C 0.2826(2) 0.3553(2) 0.05356(19) 0.0124(4) Uani 1 1 d . . .
C5 C 0.5376(2) 0.4355(2) 0.12802(18) 0.0117(4) Uani 1 1 d . . .
C6 C 0.7509(2) 0.3373(2) 0.15233(19) 0.0136(4) Uani 1 1 d . . .
H6 H 0.8145 0.2652 0.1487 0.016 Uiso 1 1 calc R . .
C7 C 0.8014(2) 0.4619(2) 0.20224(19) 0.0149(4) Uani 1 1 d . . .
C8 C 0.9511(3) 0.5124(2) 0.2453(2) 0.0192(5) Uani 1 1 d . . .
H8 H 1.0266 0.4516 0.2451 0.023 Uiso 1 1 calc R . .
S1 S 0.65710(6) 0.56681(5) 0.20007(5) 0.01365(12) Uani 1 1 d . . .
Cl1 Cl 0.62402(6) -0.01467(5) 0.14111(4) 0.01379(11) Uani 1 1 d . . .
Cl2 Cl 0.65308(6) 0.21941(5) -0.10075(5) 0.01465(11) Uani 1 1 d . . .
N1 N 0.59998(19) 0.32359(18) 0.10722(16) 0.0116(3) Uani 1 1 d . . .
N2 N 0.3118(2) 0.22727(18) 0.02644(16) 0.0122(4) Uani 1 1 d . . .
N3 N 0.1507(2) 0.40308(19) 0.04395(17) 0.0158(4) Uani 1 1 d . . .
N4 N 0.3910(2) 0.45375(19) 0.09410(16) 0.0126(4) Uani 1 1 d . . .
H4 H 0.3617 0.5388 0.0985 0.015 Uiso 1 1 calc R . .
O1 O 0.9840(2) 0.6295(2) 0.28163(17) 0.0272(4) Uani 1 1 d . . .

loop_
_atom_site_aniso_label
_atom_site_aniso_U_11
_atom_site_aniso_U_22
_atom_site_aniso_U_33
_atom_site_aniso_U_23
_atom_site_aniso_U_13
_atom_site_aniso_U_12
Cu1 0.01062(13) 0.00904(12) 0.01374(14) -0.00189(9) 0.00520(10) -0.00029(9)
C1 0.0177(11) 0.0116(9) 0.0182(11) -0.0006(8) 0.0087(9) -0.0022(8)
C2 0.0153(11) 0.0159(10) 0.0211(12) -0.0005(9) 0.0084(9) -0.0036(9)
C3 0.0130(10) 0.0182(11) 0.0218(12) -0.0008(9) 0.0077(9) 0.0016(8)
C4 0.0138(10) 0.0129(9) 0.0109(10) 0.0009(8) 0.0053(8) -0.0002(8)
C5 0.0142(10) 0.0121(9) 0.0093(10) 0.0004(8) 0.0051(8) -0.0011(8)
C6 0.0123(10) 0.0142(10) 0.0139(10) 0.0016(8) 0.0045(8) 0.0005(8)
C7 0.0118(10) 0.0178(10) 0.0135(10) 0.0012(8) 0.0031(8) 0.0011(8)
C8 0.0162(11) 0.0239(12) 0.0163(11) -0.0009(9) 0.0051(9) -0.0028(9)
S1 0.0129(2) 0.0120(2) 0.0151(3) -0.00235(19) 0.0043(2) -0.00150(19)
Cl1 0.0148(2) 0.0119(2) 0.0137(2) -0.00131(18) 0.0045(2) -0.00068(18)
Cl2 0.0159(2) 0.0124(2) 0.0187(3) -0.00259(19) 0.0101(2) -0.00124(18)
N1 0.0108(8) 0.0109(8) 0.0126(9) 0.0003(7) 0.0040(7) 0.0002(7)
N2 0.0130(9) 0.0109(8) 0.0137(9) 0.0000(7) 0.0063(7) -0.0003(7)
N3 0.0123(9) 0.0133(9) 0.0228(10) -0.0016(7) 0.0080(8) 0.0013(7)
N4 0.0119(9) 0.0103(8) 0.0150(9) -0.0017(7) 0.0046(7) 0.0011(7)
O1 0.0220(9) 0.0284(9) 0.0317(10) -0.0073(8) 0.0108(8) -0.0094(8)

loop_
_atom_type_symbol
_atom_type_description
_atom_type_scat_dispersion_real
_atom_type_scat_dispersion_imag
_atom_type_scat_source
C C 0.0033 0.0016 'International Tables Vol C Tables 4.2.6.8 and 6.1.1.4'
H H 0.0000 0.0000 'International Tables Vol C Tables 4.2.6.8 and 6.1.1.4'
N N 0.0061 0.0033 'International Tables Vol C Tables 4.2.6.8 and 6.1.1.4'
S S 0.1246 0.1234 'International Tables Vol C Tables 4.2.6.8 and 6.1.1.4'
Cu Cu 0.3201 1.2651 'International Tables Vol C Tables 4.2.6.8 and 6.1.1.4'
O O 0.0106 0.0060 'International Tables Vol C Tables 4.2.6.8 and 6.1.1.4'
Cl Cl 0.1484 0.1585 'International Tables Vol C Tables 4.2.6.8 and 6.1.1.4'

loop_
_geom_angle_atom_site_label_1
_geom_angle_atom_site_label_2
_geom_angle_atom_site_label_3
_geom_angle
_geom_angle_site_symmetry_1
_geom_angle_site_symmetry_3
_geom_angle_publ_flag
N1 Cu1 N2 86.67(7) . . ?
N1 Cu1 Cl1 178.43(5) . 3_655 ?
N2 Cu1 Cl1 93.32(5) . 3_655 ?
N1 Cu1 Cl2 89.02(5) . . ?
N2 Cu1 Cl2 150.90(5) . . ?
Cl1 Cu1 Cl2 90.23(2) 3_655 . ?
N1 Cu1 Cl1 91.61(5) . . ?
N2 Cu1 Cl1 104.22(5) . . ?
Cl1 Cu1 Cl1 89.92(2) 3_655 . ?
Cl2 Cu1 Cl1 104.66(2) . . ?
N2 C1 C2 122.2(2) . . ?
N2 C1 H1 118.9 . . ?
C2 C1 H1 118.9 . . ?
C1 C2 C3 117.0(2) . . ?
C1 C2 H2 121.5 . . ?
C3 C2 H2 121.5 . . ?
N3 C3 C2 122.5(2) . . ?
N3 C3 H3 118.8 . . ?
C2 C3 H3 118.8 . . ?
N2 C4 N3 126.2(2) . . ?
N2 C4 N4 121.14(19) . . ?
N3 C4 N4 112.69(19) . . ?
N1 C5 N4 124.8(2) . . ?
N1 C5 S1 115.25(16) . . ?
N4 C5 S1 119.93(16) . . ?
C7 C6 N1 114.68(19) . . ?
C7 C6 H6 122.7 . . ?
N1 C6 H6 122.7 . . ?
C6 C7 C8 127.5(2) . . ?
C6 C7 S1 110.88(16) . . ?
C8 C7 S1 121.48(18) . . ?
O1 C8 C7 122.5(2) . . ?
O1 C8 H8 118.7 . . ?
C7 C8 H8 118.7 . . ?
C5 S1 C7 88.32(11) . . ?
Cu1 Cl1 Cu1 90.08(2) 3_655 . ?
C5 N1 C6 110.79(18) . . ?
C5 N1 Cu1 125.06(15) . . ?
C6 N1 Cu1 122.32(14) . . ?
C4 N2 C1 115.38(18) . . ?
C4 N2 Cu1 123.58(14) . . ?
C1 N2 Cu1 119.63(14) . . ?
C3 N3 C4 116.40(19) . . ?
C5 N4 C4 127.72(18) . . ?
C5 N4 H4 116.1 . . ?
C4 N4 H4 116.1 . . ?

loop_
_geom_bond_atom_site_label_1
_geom_bond_atom_site_label_2
_geom_bond_distance
_geom_bond_site_symmetry_2
_geom_bond_publ_flag
Cu1 N1 1.9770(18) . ?
Cu1 N2 2.0788(18) . ?
Cu1 Cl1 2.2751(6) 3_655 ?
Cu1 Cl2 2.3163(6) . ?
Cu1 Cl1 2.5754(6) . ?
C1 N2 1.356(3) . ?
C1 C2 1.373(3) . ?
C1 H1 0.9500 . ?
C2 C3 1.385(3) . ?
C2 H2 0.9500 . ?
C3 N3 1.323(3) . ?
C3 H3 0.9500 . ?
C4 N2 1.343(3) . ?
C4 N3 1.343(3) . ?
C4 N4 1.373(3) . ?
C5 N1 1.320(3) . ?
C5 N4 1.352(3) . ?
C5 S1 1.727(2) . ?
C6 C7 1.358(3) . ?
C6 N1 1.380(3) . ?
C6 H6 0.9500 . ?
C7 C8 1.447(3) . ?
C7 S1 1.741(2) . ?
C8 O1 1.215(3) . ?
C8 H8 0.9500 . ?
Cl1 Cu1 2.2751(6) 3_655 ?
N4 H4 0.8800 . ?

loop_
_geom_hbond_atom_site_label_D
_geom_hbond_atom_site_label_H
_geom_hbond_atom_site_label_A
_geom_hbond_distance_DH
_geom_hbond_distance_HA
_geom_hbond_distance_DA
_geom_hbond_angle_DHA
_geom_hbond_site_symmetry_A
N4 H4 Cl2 0.88 2.34 3.1915(19) 162.9 3_665

loop_
_geom_torsion_atom_site_label_1
_geom_torsion_atom_site_label_2
_geom_torsion_atom_site_label_3
_geom_torsion_atom_site_label_4
_geom_torsion
_geom_torsion_site_symmetry_1
_geom_torsion_site_symmetry_2
_geom_torsion_site_symmetry_3
_geom_torsion_site_symmetry_4
_geom_torsion_publ_flag
N2 C1 C2 C3 0.6(3) . . . . ?
C1 C2 C3 N3 -4.6(4) . . . . ?
N1 C6 C7 C8 -172.8(2) . . . . ?
N1 C6 C7 S1 2.8(3) . . . . ?
C6 C7 C8 O1 174.9(2) . . . . ?
S1 C7 C8 O1 -0.2(3) . . . . ?
N1 C5 S1 C7 -0.18(17) . . . . ?
N4 C5 S1 C7 -178.14(18) . . . . ?
C6 C7 S1 C5 -1.45(18) . . . . ?
C8 C7 S1 C5 174.4(2) . . . . ?
N1 Cu1 Cl1 Cu1 -179.62(5) . . . 3_655 ?
N2 Cu1 Cl1 Cu1 93.40(5) . . . 3_655 ?
Cl1 Cu1 Cl1 Cu1 0.0 3_655 . . 3_655 ?
Cl2 Cu1 Cl1 Cu1 -90.22(2) . . . 3_655 ?
N4 C5 N1 C6 179.6(2) . . . . ?
S1 C5 N1 C6 1.7(2) . . . . ?
N4 C5 N1 Cu1 14.8(3) . . . . ?
S1 C5 N1 Cu1 -163.09(11) . . . . ?
C7 C6 N1 C5 -2.9(3) . . . . ?
C7 C6 N1 Cu1 162.39(16) . . . . ?
N2 Cu1 N1 C5 -29.94(18) . . . . ?
Cl2 Cu1 N1 C5 121.27(17) . . . . ?
Cl1 Cu1 N1 C5 -134.09(17) . . . . ?
N2 Cu1 N1 C6 166.90(17) . . . . ?
Cl2 Cu1 N1 C6 -41.90(16) . . . . ?
Cl1 Cu1 N1 C6 62.75(16) . . . . ?
N3 C4 N2 C1 -6.3(3) . . . . ?
N4 C4 N2 C1 174.6(2) . . . . ?
N3 C4 N2 Cu1 159.98(17) . . . . ?
N4 C4 N2 Cu1 -19.1(3) . . . . ?
C2 C1 N2 C4 4.4(3) . . . . ?
C2 C1 N2 Cu1 -162.50(18) . . . . ?
N1 Cu1 N2 C4 32.29(17) . . . . ?
Cl1 Cu1 N2 C4 -146.13(17) 3_655 . . . ?
Cl2 Cu1 N2 C4 -49.7(2) . . . . ?
Cl1 Cu1 N2 C4 123.11(16) . . . . ?
N1 Cu1 N2 C1 -161.92(17) . . . . ?
Cl1 Cu1 N2 C1 19.65(17) 3_655 . . . ?
Cl2 Cu1 N2 C1 116.11(16) . . . . ?
Cl1 Cu1 N2 C1 -71.11(17) . . . . ?
C2 C3 N3 C4 3.1(3) . . . . ?
N2 C4 N3 C3 2.7(3) . . . . ?
N4 C4 N3 C3 -178.1(2) . . . . ?
N1 C5 N4 C4 13.7(3) . . . . ?
S1 C5 N4 C4 -168.55(17) . . . . ?
N2 C4 N4 C5 -10.3(3) . . . . ?
N3 C4 N4 C5 170.5(2) . . . . ?
